data_7012210
loop_
_publ_author_name
'Schatz, Markus'
'Leibold, Michael'
'Foxon, Simon P.'
'Weitzer, Markus'
'Heinemann, Frank W.'
'Hampel, Frank'
'Walter, Olaf'
'Schindler, Siegfried'

_publ_section_title
;
 Syntheses and characterization of copper complexes of the ligand
 (2-aminoethyl)bis(2-pyridylmethyl)amine (uns-penp) and derivatives
;
_journal_issue 8
_journal_name_full 'Dalton Transactions'
_journal_page_first 1480
_journal_paper_doi 10.1039/b208740e
_journal_year 2003
_chemical_formula_sum 'C16 H20 Cl2 Cu N4 O5'
_chemical_formula_weight 482.80
_chemical_name_systematic
;
?
;
_space_group_IT_number 14
_symmetry_cell_setting monoclinic
_symmetry_space_group_name_Hall '-P 2yn'
_symmetry_space_group_name_H-M 'P 1 21/n 1'
_atom_sites_solution_hydrogens geom
_atom_sites_solution_primary direct
_atom_sites_solution_secondary difmap
_audit_creation_method SHELXL-97
_cell_angle_alpha 90.00
_cell_angle_beta 105.5720(10)
_cell_angle_gamma 90.00
_cell_formula_units_Z 4
_cell_length_a 12.4114(11)
_cell_length_b 11.7813(10)
_cell_length_c 13.7910(12)
_cell_measurement_temperature 200(2)
_cell_volume 1942.5(3)
_computing_structure_refinement 'SHELXL-97 (Sheldrick, 1997)'
_computing_structure_solution 'SHELXS-97 (Sheldrick, 1990)'
_diffrn_ambient_temperature 200(2)
_diffrn_measured_fraction_theta_full 0.942
_diffrn_measured_fraction_theta_max 0.942
_diffrn_measurement_device_type 'Siemens SMART 1000 CCD diffractometer'
_diffrn_measurement_method '\w rotation with narrow frames'
_diffrn_radiation_monochromator graphite
_diffrn_radiation_source 'fine-focus sealed tube'
_diffrn_radiation_type MoK\a
_diffrn_radiation_wavelength 0.71073
_diffrn_reflns_av_R_equivalents 0.0796
_diffrn_reflns_av_sigmaI/netI 0.1133
_diffrn_reflns_limit_h_max 16
_diffrn_reflns_limit_h_min -15
_diffrn_reflns_limit_k_max 15
_diffrn_reflns_limit_k_min -15
_diffrn_reflns_limit_l_max 18
_diffrn_reflns_limit_l_min -18
_diffrn_reflns_number 20630
_diffrn_reflns_theta_full 28.34
_diffrn_reflns_theta_max 28.34
_diffrn_reflns_theta_min 1.96
_exptl_absorpt_coefficient_mu 1.436
_exptl_crystal_colour blue
_exptl_crystal_density_diffrn 1.651
_exptl_crystal_density_method 'not measured'
_exptl_crystal_description plate
_exptl_crystal_F_000 988
_exptl_crystal_size_max 0.30
_exptl_crystal_size_mid 0.30
_exptl_crystal_size_min 0.04
_refine_diff_density_max 0.356
_refine_diff_density_min -0.325
_refine_diff_density_rms 0.070
_refine_ls_extinction_method none
_refine_ls_goodness_of_fit_ref 0.820
_refine_ls_hydrogen_treatment mixed
_refine_ls_matrix_type full
_refine_ls_number_parameters 265
_refine_ls_number_reflns 4787
_refine_ls_number_restraints 0
_refine_ls_restrained_S_all 0.820
_refine_ls_R_factor_all 0.1078
_refine_ls_R_factor_gt 0.0377
_refine_ls_shift/su_max 0.001
_refine_ls_shift/su_mean 0.000
_refine_ls_structure_factor_coef Fsqd
_refine_ls_weighting_details 'w=1/[\s^2^(Fo^2^)+(0.0348P)^2^+0.0000P] where P=(Fo^2^+2Fc^2^)/3'
_refine_ls_weighting_scheme calc
_refine_ls_wR_factor_gt 0.0714
_refine_ls_wR_factor_ref 0.0829
_reflns_number_gt 2365
_reflns_number_total 4787
_reflns_threshold_expression >2sigma(I)
_cod_data_source_file b208740e.txt
_cod_data_source_block ss16
_cod_depositor_comments
;
The following automatic conversions were performed:

'_refine_ls_weighting_scheme' value 'calc
w=1/[\s^2^(Fo^2^)+(0.0348P)^2^+0.0000P] where P=(Fo^2^+2Fc^2^)/3' was
changed to 'calc'. New tag '_refine_ls_weighting_details' was
created. The value of the new tag was set to
'w=1/[\s^2^(Fo^2^)+(0.0348P)^2^+0.0000P] where P=(Fo^2^+2Fc^2^)/3'.

Automatic conversion script
Id: cif_fix_values 3143 2015-03-26 13:38:13Z robertas 
;
_cod_original_sg_symbol_H-M P21/n
_cod_database_code 7012210

loop_
_symmetry_equiv_pos_as_xyz
'x, y, z'
'-x+1/2, y+1/2, -z+1/2'
'-x, -y, -z'
'x-1/2, -y-1/2, z-1/2'

loop_
_atom_site_label
_atom_site_type_symbol
_atom_site_fract_x
_atom_site_fract_y
_atom_site_fract_z
_atom_site_U_iso_or_equiv
_atom_site_adp_type
_atom_site_occupancy
_atom_site_calc_flag
_atom_site_refinement_flags
_atom_site_disorder_assembly
_atom_site_disorder_group
Cu1 Cu 0.93878(3) 0.42520(3) 0.08638(3) 0.02939(12) Uani 1 d . . .
Cl1 Cl 1.03568(6) 0.58671(7) 0.12257(5) 0.0350(2) Uani 1 d . . .
O1 O 1.0578(2) 0.3651(3) 0.37544(19) 0.0852(10) Uani 1 d . . .
N1 N 0.8486(2) 0.2799(2) 0.05172(18) 0.0323(6) Uani 1 d . . .
N2 N 1.0682(2) 0.3200(2) 0.12481(17) 0.0323(6) Uani 1 d . . .
N3 N 0.79031(19) 0.4964(2) 0.03217(17) 0.0293(6) Uani 1 d . . .
N4 N 0.8938(3) 0.3844(3) 0.2597(2) 0.0397(8) Uani 1 d . . .
C1 C 1.1734(3) 0.3443(3) 0.1779(2) 0.0394(8) Uani 1 d . . .
H1 H 1.1902 0.4179 0.2017 0.044(5) Uiso 1 calc R . .
C2 C 1.2566(3) 0.2647(4) 0.1981(2) 0.0458(9) Uani 1 d . . .
H2 H 1.3288 0.2843 0.2343 0.044(5) Uiso 1 calc R . .
C3 C 1.2322(3) 0.1555(4) 0.1643(3) 0.0543(11) Uani 1 d . . .
H3 H 1.2876 0.1001 0.1769 0.044(5) Uiso 1 calc R . .
C4 C 1.1239(3) 0.1296(3) 0.1112(3) 0.0479(10) Uani 1 d . . .
H4 H 1.1055 0.0560 0.0882 0.044(5) Uiso 1 calc R . .
C5 C 1.0436(3) 0.2128(3) 0.0926(2) 0.0359(8) Uani 1 d . . .
C6 C 0.9251(3) 0.1931(3) 0.0308(2) 0.0405(9) Uani 1 d . . .
H6A H 0.9224 0.1949 -0.0401 0.031(6) Uiso 1 calc R . .
H6B H 0.9007 0.1185 0.0459 0.031(6) Uiso 1 calc R . .
C7 C 0.7555(3) 0.3089(3) -0.0382(2) 0.0385(9) Uani 1 d . . .
H7A H 0.6948 0.2551 -0.0449 0.037(6) Uiso 1 calc R . .
H7B H 0.7816 0.3045 -0.0984 0.037(6) Uiso 1 calc R . .
C8 C 0.7145(3) 0.4271(3) -0.0268(2) 0.0345(8) Uani 1 d . . .
C9 C 0.6088(3) 0.4643(4) -0.0755(2) 0.0486(10) Uani 1 d . . .
H9 H 0.5575 0.4155 -0.1167 0.039(5) Uiso 1 calc R . .
C10 C 0.5802(3) 0.5748(4) -0.0623(3) 0.0547(10) Uani 1 d . . .
H10 H 0.5096 0.6018 -0.0957 0.039(5) Uiso 1 calc R . .
C11 C 0.6556(3) 0.6445(3) 0.0000(2) 0.0444(9) Uani 1 d . . .
H11 H 0.6364 0.7187 0.0114 0.039(5) Uiso 1 calc R . .
C12 C 0.7610(3) 0.6030(3) 0.0459(2) 0.0366(8) Uani 1 d . . .
H12 H 0.8131 0.6508 0.0876 0.039(5) Uiso 1 calc R . .
C13 C 0.7997(3) 0.2466(3) 0.1349(2) 0.0424(9) Uani 1 d . . .
H13A H 0.7787 0.1671 0.1269 0.031(6) Uiso 1 calc R . .
H13B H 0.7320 0.2902 0.1290 0.031(6) Uiso 1 calc R . .
C14 C 0.8761(3) 0.2637(3) 0.2389(2) 0.0425(9) Uani 1 d . . .
H14A H 0.8433 0.2295 0.2883 0.039(6) Uiso 1 calc R . .
H14B H 0.9473 0.2269 0.2439 0.039(6) Uiso 1 calc R . .
C15 C 0.9785(3) 0.4244(3) 0.3359(3) 0.0479(9) Uani 1 d . . .
C16 C 0.9685(3) 0.5470(3) 0.3653(3) 0.0536(10) Uani 1 d . . .
H16A H 0.9173 0.5522 0.4063 0.087(8) Uiso 1 calc R . .
H16B H 0.9412 0.5920 0.3057 0.087(8) Uiso 1 calc R . .
H16C H 1.0405 0.5746 0.4024 0.087(8) Uiso 1 calc R . .
H41 H 0.833(2) 0.419(3) 0.247(2) 0.032(10) Uiso 1 d . . .
Cl2 Cl 0.62896(7) 0.40599(8) 0.31480(7) 0.0452(2) Uani 1 d . . .
O2 O 0.6575(2) 0.4855(2) 0.24691(18) 0.0584(7) Uani 1 d . . .
O3 O 0.7150(2) 0.4071(3) 0.40628(19) 0.0831(9) Uani 1 d . . .
O4 O 0.6199(2) 0.29717(19) 0.27002(19) 0.0642(8) Uani 1 d . . .
O5 O 0.5256(2) 0.4371(3) 0.3319(2) 0.0847(9) Uani 1 d . . .

loop_
_atom_site_aniso_label
_atom_site_aniso_U_11
_atom_site_aniso_U_22
_atom_site_aniso_U_33
_atom_site_aniso_U_23
_atom_site_aniso_U_13
_atom_site_aniso_U_12
Cu1 0.0276(2) 0.0286(2) 0.0322(2) -0.00031(18) 0.00850(16) -0.0033(2)
Cl1 0.0343(5) 0.0342(5) 0.0372(4) -0.0038(4) 0.0106(3) -0.0099(4)
O1 0.087(2) 0.086(2) 0.0634(19) -0.0121(16) -0.0139(16) 0.0522(19)
N1 0.0316(16) 0.0341(17) 0.0350(15) -0.0018(12) 0.0157(13) -0.0062(13)
N2 0.0351(17) 0.0369(18) 0.0278(15) 0.0021(12) 0.0134(13) 0.0007(14)
N3 0.0252(15) 0.0365(17) 0.0276(14) -0.0019(12) 0.0096(11) -0.0037(13)
N4 0.041(2) 0.041(2) 0.0404(18) 0.0049(14) 0.0174(16) 0.0102(16)
C1 0.038(2) 0.046(2) 0.036(2) 0.0075(17) 0.0134(17) 0.0014(18)
C2 0.039(2) 0.063(3) 0.039(2) 0.020(2) 0.0162(17) 0.011(2)
C3 0.051(3) 0.066(3) 0.055(2) 0.028(2) 0.030(2) 0.027(2)
C4 0.067(3) 0.031(2) 0.057(2) 0.0091(18) 0.037(2) 0.011(2)
C5 0.045(2) 0.037(2) 0.0337(19) 0.0033(16) 0.0236(16) 0.0047(18)
C6 0.053(2) 0.028(2) 0.048(2) -0.0052(16) 0.0272(19) -0.0074(17)
C7 0.0281(19) 0.052(2) 0.037(2) -0.0101(16) 0.0122(16) -0.0166(17)
C8 0.0285(18) 0.048(2) 0.0306(17) 0.0000(17) 0.0150(14) -0.0040(18)
C9 0.028(2) 0.074(3) 0.042(2) -0.0033(19) 0.0065(17) -0.008(2)
C10 0.033(2) 0.085(3) 0.047(2) 0.013(2) 0.0117(18) 0.013(2)
C11 0.046(2) 0.051(2) 0.041(2) 0.0121(18) 0.0186(18) 0.018(2)
C12 0.039(2) 0.039(2) 0.0329(19) 0.0020(16) 0.0129(16) 0.0017(17)
C13 0.055(2) 0.035(2) 0.048(2) 0.0024(18) 0.0318(19) -0.0076(18)
C14 0.059(2) 0.037(2) 0.043(2) 0.0094(17) 0.0331(19) 0.0046(19)
C15 0.048(2) 0.062(3) 0.034(2) 0.002(2) 0.0120(18) 0.019(2)
C16 0.060(3) 0.056(3) 0.048(2) -0.0026(19) 0.0213(19) 0.011(2)
Cl2 0.0490(6) 0.0425(6) 0.0497(6) -0.0034(4) 0.0229(5) 0.0063(4)
O2 0.0616(17) 0.0378(16) 0.0726(18) 0.0148(13) 0.0126(14) -0.0035(13)
O3 0.076(2) 0.122(3) 0.0483(17) 0.0039(16) 0.0108(15) -0.0021(19)
O4 0.099(2) 0.0271(15) 0.0787(19) -0.0027(13) 0.0447(17) 0.0023(14)
O5 0.0597(19) 0.099(2) 0.110(2) -0.0260(19) 0.0478(17) 0.0150(18)

loop_
_atom_type_symbol
_atom_type_description
_atom_type_scat_dispersion_real
_atom_type_scat_dispersion_imag
_atom_type_scat_source
C C 0.0033 0.0016 'International Tables Vol C Tables 4.2.6.8 and 6.1.1.4'
H H 0.0000 0.0000 'International Tables Vol C Tables 4.2.6.8 and 6.1.1.4'
N N 0.0061 0.0033 'International Tables Vol C Tables 4.2.6.8 and 6.1.1.4'
O O 0.0106 0.0060 'International Tables Vol C Tables 4.2.6.8 and 6.1.1.4'
Cl Cl 0.1484 0.1585 'International Tables Vol C Tables 4.2.6.8 and 6.1.1.4'
Cu Cu 0.3201 1.2651 'International Tables Vol C Tables 4.2.6.8 and 6.1.1.4'

loop_
_geom_angle_atom_site_label_1
_geom_angle_atom_site_label_2
_geom_angle_atom_site_label_3
_geom_angle
_geom_angle_site_symmetry_1
_geom_angle_site_symmetry_3
_geom_angle_publ_flag
N3 Cu1 N2 165.93(11) . . ?
N3 Cu1 N1 82.53(10) . . ?
N2 Cu1 N1 83.80(11) . . ?
N3 Cu1 Cl1 96.56(8) . . ?
N2 Cu1 Cl1 97.08(8) . . ?
N1 Cu1 Cl1 179.01(7) . . ?
C6 N1 C13 112.7(2) . . ?
C6 N1 C7 113.1(2) . . ?
C13 N1 C7 108.5(2) . . ?
C6 N1 Cu1 106.69(18) . . ?
C13 N1 Cu1 110.73(18) . . ?
C7 N1 Cu1 104.93(18) . . ?
C1 N2 C5 118.7(3) . . ?
C1 N2 Cu1 127.6(2) . . ?
C5 N2 Cu1 113.7(2) . . ?
C12 N3 C8 119.0(3) . . ?
C12 N3 Cu1 127.3(2) . . ?
C8 N3 Cu1 113.7(2) . . ?
C15 N4 C14 122.4(3) . . ?
C15 N4 H41 118(2) . . ?
C14 N4 H41 111(2) . . ?
N2 C1 C2 122.3(3) . . ?
N2 C1 H1 118.8 . . ?
C2 C1 H1 118.8 . . ?
C1 C2 C3 119.2(4) . . ?
C1 C2 H2 120.4 . . ?
C3 C2 H2 120.4 . . ?
C4 C3 C2 118.7(4) . . ?
C4 C3 H3 120.6 . . ?
C2 C3 H3 120.6 . . ?
C3 C4 C5 119.7(4) . . ?
C3 C4 H4 120.1 . . ?
C5 C4 H4 120.1 . . ?
N2 C5 C4 121.3(3) . . ?
N2 C5 C6 115.6(3) . . ?
C4 C5 C6 123.0(3) . . ?
N1 C6 C5 111.3(3) . . ?
N1 C6 H6A 109.4 . . ?
C5 C6 H6A 109.4 . . ?
N1 C6 H6B 109.4 . . ?
C5 C6 H6B 109.4 . . ?
H6A C6 H6B 108.0 . . ?
N1 C7 C8 109.5(2) . . ?
N1 C7 H7A 109.8 . . ?
C8 C7 H7A 109.8 . . ?
N1 C7 H7B 109.8 . . ?
C8 C7 H7B 109.8 . . ?
H7A C7 H7B 108.2 . . ?
N3 C8 C9 121.6(3) . . ?
N3 C8 C7 115.1(3) . . ?
C9 C8 C7 123.3(3) . . ?
C10 C9 C8 119.0(4) . . ?
C10 C9 H9 120.5 . . ?
C8 C9 H9 120.5 . . ?
C11 C10 C9 119.8(3) . . ?
C11 C10 H10 120.1 . . ?
C9 C10 H10 120.1 . . ?
C10 C11 C12 118.8(3) . . ?
C10 C11 H11 120.6 . . ?
C12 C11 H11 120.6 . . ?
N3 C12 C11 121.9(3) . . ?
N3 C12 H12 119.0 . . ?
C11 C12 H12 119.0 . . ?
N1 C13 C14 114.6(3) . . ?
N1 C13 H13A 108.6 . . ?
C14 C13 H13A 108.6 . . ?
N1 C13 H13B 108.6 . . ?
C14 C13 H13B 108.6 . . ?
H13A C13 H13B 107.6 . . ?
N4 C14 C13 110.0(3) . . ?
N4 C14 H14A 109.7 . . ?
C13 C14 H14A 109.7 . . ?
N4 C14 H14B 109.7 . . ?
C13 C14 H14B 109.7 . . ?
H14A C14 H14B 108.2 . . ?
O1 C15 N4 121.1(4) . . ?
O1 C15 C16 123.0(4) . . ?
N4 C15 C16 115.9(3) . . ?
C15 C16 H16A 109.5 . . ?
C15 C16 H16B 109.5 . . ?
H16A C16 H16B 109.5 . . ?
C15 C16 H16C 109.5 . . ?
H16A C16 H16C 109.5 . . ?
H16B C16 H16C 109.5 . . ?
O4 Cl2 O5 109.80(17) . . ?
O4 Cl2 O3 110.46(18) . . ?
O5 Cl2 O3 110.46(18) . . ?
O4 Cl2 O2 108.15(15) . . ?
O5 Cl2 O2 109.52(17) . . ?
O3 Cl2 O2 108.41(16) . . ?

loop_
_geom_bond_atom_site_label_1
_geom_bond_atom_site_label_2
_geom_bond_distance
_geom_bond_site_symmetry_2
_geom_bond_publ_flag
Cu1 N3 1.979(2) . ?
Cu1 N2 1.985(3) . ?
Cu1 N1 2.031(2) . ?
Cu1 Cl1 2.2346(8) . ?
O1 C15 1.211(4) . ?
N1 C6 1.476(4) . ?
N1 C13 1.488(3) . ?
N1 C7 1.489(4) . ?
N2 C1 1.345(4) . ?
N2 C5 1.346(4) . ?
N3 C12 1.336(4) . ?
N3 C8 1.342(4) . ?
N4 C15 1.356(4) . ?
N4 C14 1.456(4) . ?
N4 H41 0.83(3) . ?
C1 C2 1.366(4) . ?
C1 H1 0.9300 . ?
C2 C3 1.374(5) . ?
C2 H2 0.9300 . ?
C3 C4 1.381(5) . ?
C3 H3 0.9300 . ?
C4 C5 1.373(4) . ?
C4 H4 0.9300 . ?
C5 C6 1.507(4) . ?
C6 H6A 0.9700 . ?
C6 H6B 0.9700 . ?
C7 C8 1.506(4) . ?
C7 H7A 0.9700 . ?
C7 H7B 0.9700 . ?
C8 C9 1.375(4) . ?
C9 C10 1.374(5) . ?
C9 H9 0.9300 . ?
C10 C11 1.363(5) . ?
C10 H10 0.9300 . ?
C11 C12 1.381(4) . ?
C11 H11 0.9300 . ?
C12 H12 0.9300 . ?
C13 C14 1.506(4) . ?
C13 H13A 0.9700 . ?
C13 H13B 0.9700 . ?
C14 H14A 0.9700 . ?
C14 H14B 0.9700 . ?
C15 C16 1.515(5) . ?
C16 H16A 0.9600 . ?
C16 H16B 0.9600 . ?
C16 H16C 0.9600 . ?
Cl2 O4 1.414(2) . ?
Cl2 O5 1.413(2) . ?
Cl2 O3 1.417(3) . ?
Cl2 O2 1.435(2) . ?
